data_4128306
loop_
_publ_author_name
'Li, Zhong-Yuan'
'Lakmal, Hetti Handi Chaminda'
'Qian, Xiaolin'
'Zhu, Zhenyu'
'Donnadieu, Bruno'
'McClain, Sarah J.'
'Xu, Xue'
'Cui, Xin'

_publ_section_title
;
 Ruthenium-Catalyzed Enantioselective C-H Functionalization: A Practical
 Access to Optically Active Indoline Derivatives.
;
_journal_issue 40
_journal_name_full 'Journal of the American Chemical Society'
_journal_page_first 15730
_journal_page_last 15736
_journal_paper_doi 10.1021/jacs.9b07251
_journal_volume 141
_journal_year 2019
_chemical_absolute_configuration ad
_chemical_formula_moiety 'C23 H21 N O3 S'
_chemical_formula_sum 'C23 H21 N O3 S'
_chemical_formula_weight 391.47
_space_group_crystal_system monoclinic
_space_group_IT_number 4
_space_group_name_Hall 'P 2yb'
_space_group_name_H-M_alt 'P 1 21 1'
_symmetry_space_group_name_Hall 'P 2yb'
_symmetry_space_group_name_H-M 'P 1 21 1'
_atom_sites_solution_hydrogens geom
_audit_creation_method SHELXL-2017/1
_cell_angle_alpha 90
_cell_angle_beta 97.001(4)
_cell_angle_gamma 90
_cell_formula_units_Z 2
_cell_length_a 5.5476(3)
_cell_length_b 8.4528(5)
_cell_length_c 21.0022(13)
_cell_measurement_reflns_used 404
_cell_measurement_temperature 293(2)
_cell_measurement_theta_max 68.328
_cell_measurement_theta_min 2.119
_cell_volume 977.51(10)
_computing_cell_refinement 'SHELXTL, Acta Cryst., Sect. A 2008, 64, 112-122.'
_computing_data_collection 'APEX3 v2018.1.0'
_computing_data_reduction 'Saint, APEX v2018.1.0.'
_computing_molecular_graphics Ortep3
_computing_publication_material 'APEX3 v2018.1.0'
_computing_structure_refinement 'SHELXTL-2016/6 (Sheldrick, 2014)'
_computing_structure_solution 'SHELXT, Acta Cryst., Sect. A 2015, A71, 3-8.'
_diffrn_ambient_temperature 293(2)
_diffrn_measured_fraction_theta_full 0.999
_diffrn_measured_fraction_theta_max 0.999
_diffrn_measurement_device_type 'Bruker AXS D8 Venture '
_diffrn_measurement_method 'profile data from \q/2\q scans'
_diffrn_radiation_type CuK\a
_diffrn_radiation_wavelength 1.54178
_diffrn_reflns_av_R_equivalents 0.0940
_diffrn_reflns_av_unetI/netI 0.0644
_diffrn_reflns_Laue_measured_fraction_full 0.999
_diffrn_reflns_Laue_measured_fraction_max 0.999
_diffrn_reflns_limit_h_max 5
_diffrn_reflns_limit_h_min -6
_diffrn_reflns_limit_k_max 10
_diffrn_reflns_limit_k_min -10
_diffrn_reflns_limit_l_max 25
_diffrn_reflns_limit_l_min -25
_diffrn_reflns_number 16356
_diffrn_reflns_point_group_measured_fraction_full 0.989
_diffrn_reflns_point_group_measured_fraction_max 0.988
_diffrn_reflns_theta_full 67.679
_diffrn_reflns_theta_max 68.328
_diffrn_reflns_theta_min 2.119
_exptl_absorpt_coefficient_mu 1.665
_exptl_absorpt_correction_T_max 0.881
_exptl_absorpt_correction_T_min 0.592
_exptl_absorpt_correction_type multi-scan
_exptl_absorpt_process_details SADABS
_exptl_crystal_colour colorless
_exptl_crystal_density_diffrn 1.330
_exptl_crystal_description platelet
_exptl_crystal_F_000 412
_exptl_crystal_size_max 0.352
_exptl_crystal_size_mid 0.145
_exptl_crystal_size_min 0.078
_refine_diff_density_max 0.153
_refine_diff_density_min -0.190
_refine_diff_density_rms 0.035
_refine_ls_abs_structure_details
;
 Flack x determined using 953 quotients [(I+)-(I-)]/[(I+)+(I-)]
 (Parsons, Flack and Wagner, Acta Cryst. B69 (2013) 249-259).
;
_refine_ls_abs_structure_Flack 0.071(17)
_refine_ls_extinction_coef 0.0073(8)
_refine_ls_extinction_expression Fc^*^=kFc[1+0.001xFc^2^\l^3^/sin(2\q)]^-1/4^
_refine_ls_extinction_method 'SHELXL-2017/1 (Sheldrick 2017)'
_refine_ls_goodness_of_fit_ref 1.025
_refine_ls_hydrogen_treatment constr
_refine_ls_matrix_type full
_refine_ls_number_parameters 255
_refine_ls_number_reflns 3552
_refine_ls_number_restraints 1
_refine_ls_restrained_S_all 1.025
_refine_ls_R_factor_all 0.0689
_refine_ls_R_factor_gt 0.0428
_refine_ls_shift/su_max 0.000
_refine_ls_shift/su_mean 0.000
_refine_ls_structure_factor_coef Fsqd
_refine_ls_weighting_details 'w=1/[\s^2^(Fo^2^)+(0.0214P)^2^+0.1424P] where P=(Fo^2^+2Fc^2^)/3'
_refine_ls_weighting_scheme calc
_refine_ls_wR_factor_gt 0.0802
_refine_ls_wR_factor_ref 0.0902
_reflns_Friedel_coverage 0.842
_reflns_Friedel_fraction_full 0.977
_reflns_Friedel_fraction_max 0.975
_reflns_number_gt 2647
_reflns_number_total 3552
_reflns_threshold_expression 'I > 2\s(I)'
_cod_data_source_file ja9b07251_si_001.cif
_cod_data_source_block Z_YL_II_15A_0m
_cod_depositor_comments
;
The following automatic conversions were performed:

'_exptl_absorpt_correction_type' value 'MULTI-SCAN' changed to
'multi-scan' according to
/home/data/users/saulius/crontab/automatic-downloads/current/ACS/lib/dictionaries/cif_core.dic
dictionary named 'cif_core.dic' version 2.4.2 from 2011-04-26.

Automatic conversion script
Id: cif_fix_values 4973 2017-02-22 13:04:09Z antanas 
;
_cod_database_code 4128306
_shelx_space_group_comment
;
The symmetry employed for this shelxl refinement is uniquely defined
by the following loop, which should always be used as a source of
symmetry information in preference to the above space-group names.
They are only intended as comments.
;
_shelx_estimated_absorpt_t_min 0.592
_shelx_estimated_absorpt_t_max 0.881

loop_
_space_group_symop_operation_xyz
'x, y, z'
'-x, y+1/2, -z'

loop_
_atom_site_label
_atom_site_type_symbol
_atom_site_fract_x
_atom_site_fract_y
_atom_site_fract_z
_atom_site_U_iso_or_equiv
_atom_site_adp_type
_atom_site_occupancy
_atom_site_site_symmetry_order
_atom_site_calc_flag
_atom_site_refinement_flags_posn
_atom_site_refinement_flags_adp
S1 S 0.31963(18) 0.55344(13) 0.33495(5) 0.0519(3) Uani 1 1 d . .
N1 N 0.4628(6) 0.4905(3) 0.27665(17) 0.0482(9) Uani 1 1 d . .
O1 O 1.0593(8) 0.2748(5) 0.1332(2) 0.0938(13) Uani 1 1 d . .
O2 O 0.1301(5) 0.4439(4) 0.34202(16) 0.0630(9) Uani 1 1 d . .
O3 O 0.2617(6) 0.7150(3) 0.32027(16) 0.0681(9) Uani 1 1 d . .
C1 C 0.5388(8) 0.3316(5) 0.2689(2) 0.0464(10) Uani 1 1 d . .
C2 C 0.4635(9) 0.1953(5) 0.2974(2) 0.0602(12) Uani 1 1 d . .
H2 H 0.348424 0.199427 0.326120 0.072 Uiso 1 1 calc R U
C3 C 0.5646(9) 0.0528(7) 0.2820(2) 0.0676(12) Uani 1 1 d . .
H3 H 0.516717 -0.040273 0.300416 0.081 Uiso 1 1 calc R U
C4 C 0.7356(9) 0.0472(7) 0.2395(2) 0.0672(12) Uani 1 1 d . .
H4 H 0.804931 -0.049234 0.230648 0.081 Uiso 1 1 calc R U
C5 C 0.8056(8) 0.1837(5) 0.2097(2) 0.0573(11) Uani 1 1 d . .
C6 C 0.7032(8) 0.3289(5) 0.2244(2) 0.0472(10) Uani 1 1 d . .
C7 C 0.7294(8) 0.4912(5) 0.19644(19) 0.0473(11) Uani 1 1 d . .
H7 H 0.900494 0.514959 0.193417 0.057 Uiso 1 1 calc R U
C8 C 0.6327(7) 0.5956(4) 0.2466(2) 0.0499(11) Uani 1 1 d . .
H8A H 0.763548 0.631686 0.278107 0.060 Uiso 1 1 calc R U
H8B H 0.548142 0.686866 0.226786 0.060 Uiso 1 1 calc R U
C9 C 0.5778(9) 0.5060(5) 0.1303(2) 0.0607(13) Uani 1 1 d . .
H9A H 0.622890 0.421702 0.102765 0.073 Uiso 1 1 calc R U
H9B H 0.407356 0.492918 0.135287 0.073 Uiso 1 1 calc R U
C10 C 0.6124(8) 0.6625(6) 0.09870(19) 0.0528(11) Uani 1 1 d . .
C11 C 0.8043(9) 0.6843(6) 0.0637(2) 0.0682(13) Uani 1 1 d . .
H11 H 0.913046 0.601863 0.060372 0.082 Uiso 1 1 calc R U
C12 C 0.8383(11) 0.8263(8) 0.0333(3) 0.0805(16) Uani 1 1 d . .
H12 H 0.967005 0.838162 0.009219 0.097 Uiso 1 1 calc R U
C13 C 0.6807(12) 0.9502(8) 0.0389(3) 0.0855(18) Uani 1 1 d . .
H13 H 0.703928 1.046597 0.019202 0.103 Uiso 1 1 calc R U
C14 C 0.4907(11) 0.9304(7) 0.0736(3) 0.0837(17) Uani 1 1 d . .
H14 H 0.383189 1.013378 0.077384 0.100 Uiso 1 1 calc R U
C15 C 0.4575(9) 0.7879(7) 0.1031(2) 0.0729(15) Uani 1 1 d . .
H15 H 0.326959 0.776156 0.126585 0.087 Uiso 1 1 calc R U
C16 C 0.5219(6) 0.5499(5) 0.40629(18) 0.0462(9) Uani 1 1 d . .
C17 C 0.4800(8) 0.4529(6) 0.4561(2) 0.0596(12) Uani 1 1 d . .
H17 H 0.349111 0.383335 0.451400 0.072 Uiso 1 1 calc R U
C18 C 0.6334(8) 0.4585(6) 0.5135(2) 0.0646(13) Uani 1 1 d . .
H18 H 0.601173 0.394079 0.547327 0.077 Uiso 1 1 calc R U
C19 C 0.8310(7) 0.5569(6) 0.52141(19) 0.0537(10) Uani 1 1 d . .
C20 C 0.8733(8) 0.6513(6) 0.4704(2) 0.0592(12) Uani 1 1 d . .
H20 H 1.008737 0.717020 0.474373 0.071 Uiso 1 1 calc R U
C21 C 0.7196(8) 0.6506(5) 0.4134(2) 0.0574(11) Uani 1 1 d . .
H21 H 0.749062 0.717543 0.380048 0.069 Uiso 1 1 calc R U
C22 C 0.9883(10) 0.1704(7) 0.1644(3) 0.0768(15) Uani 1 1 d . .
H22 H 1.054706 0.070662 0.159655 0.092 Uiso 1 1 calc R U
C23 C 0.9987(9) 0.5625(7) 0.5831(2) 0.0741(13) Uani 1 1 d . .
H23A H 1.159450 0.532941 0.575200 0.111 Uiso 1 1 calc R U
H23B H 0.942322 0.490264 0.613333 0.111 Uiso 1 1 calc R U
H23C H 1.001500 0.667825 0.600276 0.111 Uiso 1 1 calc R U

loop_
_atom_site_aniso_label
_atom_site_aniso_U_11
_atom_site_aniso_U_22
_atom_site_aniso_U_33
_atom_site_aniso_U_23
_atom_site_aniso_U_13
_atom_site_aniso_U_12
S1 0.0465(5) 0.0462(5) 0.0632(7) 0.0038(6) 0.0070(4) -0.0002(6)
N1 0.057(2) 0.0394(19) 0.050(2) 0.0040(16) 0.0118(17) -0.0055(15)
O1 0.098(3) 0.097(3) 0.093(3) -0.014(2) 0.042(2) -0.022(2)
O2 0.0441(17) 0.068(2) 0.078(2) 0.0005(18) 0.0094(15) -0.0147(15)
O3 0.066(2) 0.0484(19) 0.090(2) 0.0103(17) 0.0101(17) 0.0137(15)
C1 0.052(3) 0.038(2) 0.048(3) 0.003(2) 0.001(2) -0.0047(19)
C2 0.077(3) 0.050(3) 0.055(3) 0.007(2) 0.013(2) -0.011(2)
C3 0.094(3) 0.042(2) 0.066(3) 0.003(3) 0.010(3) -0.007(3)
C4 0.086(3) 0.045(2) 0.070(3) -0.001(3) 0.007(2) 0.001(3)
C5 0.061(3) 0.056(3) 0.054(3) -0.010(2) 0.006(2) -0.006(2)
C6 0.050(2) 0.049(2) 0.041(3) -0.001(2) -0.0008(19) -0.011(2)
C7 0.055(2) 0.051(2) 0.036(2) 0.0017(19) 0.0025(19) -0.0147(18)
C8 0.062(3) 0.041(3) 0.045(2) 0.0068(17) 0.003(2) -0.0134(18)
C9 0.074(3) 0.061(3) 0.045(3) 0.006(2) -0.003(2) -0.021(2)
C10 0.059(3) 0.062(3) 0.035(2) 0.006(2) -0.0034(19) -0.013(2)
C11 0.074(3) 0.077(4) 0.055(3) 0.010(3) 0.011(2) -0.005(3)
C12 0.082(4) 0.099(4) 0.062(4) 0.022(3) 0.013(3) -0.016(3)
C13 0.098(5) 0.085(4) 0.068(4) 0.032(3) -0.013(3) -0.017(4)
C14 0.088(4) 0.087(4) 0.072(4) 0.027(3) -0.004(3) 0.014(3)
C15 0.065(3) 0.092(4) 0.060(3) 0.020(3) 0.004(3) -0.002(3)
C16 0.0452(19) 0.0411(19) 0.055(2) -0.001(3) 0.0148(16) -0.001(2)
C17 0.049(3) 0.056(3) 0.074(3) 0.009(3) 0.010(2) -0.011(2)
C18 0.065(3) 0.063(3) 0.066(3) 0.018(3) 0.008(3) 0.002(2)
C19 0.057(2) 0.053(2) 0.053(3) -0.009(3) 0.0125(19) 0.011(3)
C20 0.056(3) 0.060(3) 0.063(3) -0.015(3) 0.010(2) -0.012(2)
C21 0.065(3) 0.055(3) 0.055(3) -0.003(2) 0.016(2) -0.016(2)
C22 0.077(3) 0.073(4) 0.084(4) -0.017(3) 0.022(3) -0.003(3)
C23 0.076(3) 0.080(3) 0.063(3) -0.011(3) 0.000(2) 0.023(3)

loop_
_atom_type_symbol
_atom_type_description
_atom_type_scat_dispersion_real
_atom_type_scat_dispersion_imag
_atom_type_scat_source
C C 0.0181 0.0091 'International Tables Vol C Tables 4.2.6.8 and 6.1.1.4'
H H 0.0000 0.0000 'International Tables Vol C Tables 4.2.6.8 and 6.1.1.4'
N N 0.0311 0.0180 'International Tables Vol C Tables 4.2.6.8 and 6.1.1.4'
O O 0.0492 0.0322 'International Tables Vol C Tables 4.2.6.8 and 6.1.1.4'
S S 0.3331 0.5567 'International Tables Vol C Tables 4.2.6.8 and 6.1.1.4'

loop_
_geom_angle_atom_site_label_1
_geom_angle_atom_site_label_2
_geom_angle_atom_site_label_3
_geom_angle
O2 S1 O3 119.7(2)
O2 S1 N1 107.50(18)
O3 S1 N1 105.51(19)
O2 S1 C16 107.6(2)
O3 S1 C16 107.7(2)
N1 S1 C16 108.43(18)
C1 N1 C8 107.6(3)
C1 N1 S1 124.9(3)
C8 N1 S1 121.1(2)
C6 C1 C2 122.4(4)
C6 C1 N1 108.8(4)
C2 C1 N1 128.8(4)
C3 C2 C1 118.0(4)
C3 C2 H2 121.0
C1 C2 H2 121.0
C4 C3 C2 120.8(5)
C4 C3 H3 119.6
C2 C3 H3 119.6
C3 C4 C5 120.9(5)
C3 C4 H4 119.5
C5 C4 H4 119.5
C4 C5 C6 119.0(4)
C4 C5 C22 118.6(5)
C6 C5 C22 122.4(4)
C1 C6 C5 118.8(4)
C1 C6 C7 110.6(4)
C5 C6 C7 130.6(4)
C6 C7 C8 101.5(3)
C6 C7 C9 111.0(3)
C8 C7 C9 112.2(4)
C6 C7 H7 110.6
C8 C7 H7 110.6
C9 C7 H7 110.6
N1 C8 C7 104.0(3)
N1 C8 H8A 111.0
C7 C8 H8A 111.0
N1 C8 H8B 111.0
C7 C8 H8B 111.0
H8A C8 H8B 109.0
C10 C9 C7 112.7(3)
C10 C9 H9A 109.1
C7 C9 H9A 109.1
C10 C9 H9B 109.1
C7 C9 H9B 109.1
H9A C9 H9B 107.8
C15 C10 C11 117.5(5)
C15 C10 C9 122.3(4)
C11 C10 C9 120.2(5)
C10 C11 C12 121.3(5)
C10 C11 H11 119.3
C12 C11 H11 119.3
C13 C12 C11 119.8(5)
C13 C12 H12 120.1
C11 C12 H12 120.1
C14 C13 C12 119.5(5)
C14 C13 H13 120.3
C12 C13 H13 120.3
C13 C14 C15 120.1(6)
C13 C14 H14 119.9
C15 C14 H14 119.9
C10 C15 C14 121.7(5)
C10 C15 H15 119.1
C14 C15 H15 119.1
C17 C16 C21 119.5(4)
C17 C16 S1 120.6(3)
C21 C16 S1 119.8(3)
C16 C17 C18 119.9(4)
C16 C17 H17 120.1
C18 C17 H17 120.1
C19 C18 C17 121.5(4)
C19 C18 H18 119.2
C17 C18 H18 119.2
C18 C19 C20 117.8(4)
C18 C19 C23 121.8(5)
C20 C19 C23 120.5(5)
C19 C20 C21 121.7(4)
C19 C20 H20 119.2
C21 C20 H20 119.2
C20 C21 C16 119.6(4)
C20 C21 H21 120.2
C16 C21 H21 120.2
O1 C22 C5 126.5(5)
O1 C22 H22 116.7
C5 C22 H22 116.7
C19 C23 H23A 109.5
C19 C23 H23B 109.5
H23A C23 H23B 109.5
C19 C23 H23C 109.5
H23A C23 H23C 109.5
H23B C23 H23C 109.5

loop_
_geom_bond_atom_site_label_1
_geom_bond_atom_site_label_2
_geom_bond_distance
S1 O2 1.422(3)
S1 O3 1.428(3)
S1 N1 1.628(4)
S1 C16 1.759(4)
N1 C1 1.423(5)
N1 C8 1.490(5)
O1 C22 1.194(6)
C1 C6 1.383(6)
C1 C2 1.387(6)
C2 C3 1.384(7)
C2 H2 0.9300
C3 C4 1.380(7)
C3 H3 0.9300
C4 C5 1.389(7)
C4 H4 0.9300
C5 C6 1.403(6)
C5 C22 1.477(7)
C6 C7 1.507(6)
C7 C8 1.521(6)
C7 C9 1.538(6)
C7 H7 0.9800
C8 H8A 0.9700
C8 H8B 0.9700
C9 C10 1.503(6)
C9 H9A 0.9700
C9 H9B 0.9700
C10 C15 1.375(7)
C10 C11 1.378(6)
C11 C12 1.383(7)
C11 H11 0.9300
C12 C13 1.378(8)
C12 H12 0.9300
C13 C14 1.363(8)
C13 H13 0.9300
C14 C15 1.377(7)
C14 H14 0.9300
C15 H15 0.9300
C16 C17 1.371(6)
C16 C21 1.382(6)
C17 C18 1.390(6)
C17 H17 0.9300
C18 C19 1.370(7)
C18 H18 0.9300
C19 C20 1.379(6)
C19 C23 1.501(6)
C20 C21 1.382(6)
C20 H20 0.9300
C21 H21 0.9300
C22 H22 0.9300
C23 H23A 0.9600
C23 H23B 0.9600
C23 H23C 0.9600

loop_
_geom_torsion_atom_site_label_1
_geom_torsion_atom_site_label_2
_geom_torsion_atom_site_label_3
_geom_torsion_atom_site_label_4
_geom_torsion
O2 S1 N1 C1 -46.2(4)
O3 S1 N1 C1 -174.9(3)
C16 S1 N1 C1 69.9(4)
O2 S1 N1 C8 165.5(3)
O3 S1 N1 C8 36.7(3)
C16 S1 N1 C8 -78.4(3)
C8 N1 C1 C6 -13.7(4)
S1 N1 C1 C6 -165.5(3)
C8 N1 C1 C2 168.5(4)
S1 N1 C1 C2 16.6(6)
C6 C1 C2 C3 2.3(7)
N1 C1 C2 C3 179.8(4)
C1 C2 C3 C4 0.1(7)
C2 C3 C4 C5 -1.9(7)
C3 C4 C5 C6 1.3(7)
C3 C4 C5 C22 -179.6(4)
C2 C1 C6 C5 -2.9(6)
N1 C1 C6 C5 179.2(4)
C2 C1 C6 C7 173.7(4)
N1 C1 C6 C7 -4.2(5)
C4 C5 C6 C1 1.1(6)
C22 C5 C6 C1 -178.0(4)
C4 C5 C6 C7 -174.8(4)
C22 C5 C6 C7 6.2(7)
C1 C6 C7 C8 19.6(4)
C5 C6 C7 C8 -164.4(4)
C1 C6 C7 C9 -99.9(4)
C5 C6 C7 C9 76.2(6)
C1 N1 C8 C7 25.5(4)
S1 N1 C8 C7 178.7(3)
C6 C7 C8 N1 -26.3(4)
C9 C7 C8 N1 92.2(4)
C6 C7 C9 C10 -176.0(4)
C8 C7 C9 C10 71.2(5)
C7 C9 C10 C15 -95.4(6)
C7 C9 C10 C11 84.7(5)
C15 C10 C11 C12 -0.8(7)
C9 C10 C11 C12 179.1(5)
C10 C11 C12 C13 1.2(8)
C11 C12 C13 C14 -1.0(9)
C12 C13 C14 C15 0.4(9)
C11 C10 C15 C14 0.2(7)
C9 C10 C15 C14 -179.7(5)
C13 C14 C15 C10 0.0(8)
O2 S1 C16 C17 -0.2(4)
O3 S1 C16 C17 130.1(4)
N1 S1 C16 C17 -116.2(4)
O2 S1 C16 C21 -177.5(3)
O3 S1 C16 C21 -47.2(4)
N1 S1 C16 C21 66.5(4)
C21 C16 C17 C18 1.2(7)
S1 C16 C17 C18 -176.1(4)
C16 C17 C18 C19 -1.6(7)
C17 C18 C19 C20 0.2(7)
C17 C18 C19 C23 -179.4(4)
C18 C19 C20 C21 1.6(7)
C23 C19 C20 C21 -178.8(4)
C19 C20 C21 C16 -1.9(7)
C17 C16 C21 C20 0.5(6)
S1 C16 C21 C20 177.8(3)
C4 C5 C22 O1 176.7(5)
C6 C5 C22 O1 -4.2(8)
